data_4511857
loop_
_publ_author_name
'Dikundwar, Amol G.'
'Guru Row, Tayur N.'

_publ_section_title
;
 Tracing a Crystallization Pathway of an RT Liquid, 4-Fluorobenzoyl
 Chloride: Metastable Polytypic Form as an Intermediate Phase
;
_journal_issue 9
_journal_name_full 'Crystal Growth &amp; Design'
_journal_page_first 4230
_journal_paper_doi 10.1021/cg500460n
_journal_volume 14
_journal_year 2014
_chemical_formula_moiety 'C7 H4 Cl F O'
_chemical_formula_sum 'C7 H4 Cl F O'
_chemical_formula_weight 158.55
_chemical_melting_point ?
_chemical_name_common '4-fluoro benzoyl chloride'
_chemical_name_systematic
;
4-Fluoro benzoyl chloride
;
_space_group_crystal_system monoclinic
_space_group_IT_number 14
_space_group_name_Hall '-P 2ybc'
_space_group_name_H-M_alt 'P 1 21/c 1'
_symmetry_space_group_name_Hall '-P 2ybc'
_symmetry_space_group_name_H-M 'P 1 21/c 1'
_atom_sites_solution_hydrogens geom
_audit_creation_method SHELXL-2013
_cell_angle_alpha 90
_cell_angle_beta 106.423(9)
_cell_angle_gamma 90
_cell_formula_units_Z 4
_cell_length_a 6.955(4)
_cell_length_b 9.014(5)
_cell_length_c 11.195(6)
_cell_measurement_reflns_used 2880
_cell_measurement_temperature 90(2)
_cell_measurement_theta_max 24.99
_cell_measurement_theta_min 2.95
_cell_volume 673.2(6)
_computing_cell_refinement Apex2
_computing_data_collection 'Bruker kappa Apex2'
_computing_data_reduction SAINT32
_computing_structure_refinement 'SHELXL-2013 (Sheldrick, 2013)'
_computing_structure_solution 'SHELXS97  (Sheldrick, 2008)'
_diffrn_ambient_temperature 90(2)
_diffrn_measured_fraction_theta_full 0.981
_diffrn_measured_fraction_theta_max 0.983
_diffrn_measurement_device_type 'Brucker kappa apex2 CCD area detector'
_diffrn_measurement_method '\f and \w scans'
_diffrn_radiation_monochromator graphite
_diffrn_radiation_source 'fine-focus sealed tube'
_diffrn_radiation_type MoK\a
_diffrn_radiation_wavelength 0.71073
_diffrn_reflns_av_unetI/netI 0.0544
_diffrn_reflns_Laue_measured_fraction_full 0.981
_diffrn_reflns_Laue_measured_fraction_max 0.983
_diffrn_reflns_limit_h_max 7
_diffrn_reflns_limit_h_min -8
_diffrn_reflns_limit_k_max 10
_diffrn_reflns_limit_k_min -10
_diffrn_reflns_limit_l_max 13
_diffrn_reflns_limit_l_min 0
_diffrn_reflns_number 1156
_diffrn_reflns_point_group_measured_fraction_full 0.981
_diffrn_reflns_point_group_measured_fraction_max 0.983
_diffrn_reflns_theta_full 25.000
_diffrn_reflns_theta_max 24.987
_diffrn_reflns_theta_min 2.950
_exptl_absorpt_coefficient_mu 0.502
_exptl_absorpt_correction_T_max 0.8618
_exptl_absorpt_correction_T_min 0.8217
_exptl_absorpt_correction_type multi-scan
_exptl_absorpt_process_details 'Apex2 (Bruker)'
_exptl_crystal_colour colourless
_exptl_crystal_density_diffrn 1.564
_exptl_crystal_description cylindrical
_exptl_crystal_F_000 320
_exptl_crystal_size_max 0.400
_exptl_crystal_size_mid 0.300
_exptl_crystal_size_min 0.300
_refine_diff_density_max 0.719
_refine_diff_density_min -0.482
_refine_diff_density_rms 0.141
_refine_ls_extinction_method none
_refine_ls_goodness_of_fit_ref 1.168
_refine_ls_hydrogen_treatment constr
_refine_ls_matrix_type full
_refine_ls_number_parameters 92
_refine_ls_number_reflns 1156
_refine_ls_number_restraints 0
_refine_ls_restrained_S_all 1.168
_refine_ls_R_factor_all 0.1026
_refine_ls_R_factor_gt 0.0883
_refine_ls_shift/su_max 0.000
_refine_ls_shift/su_mean 0.000
_refine_ls_structure_factor_coef Fsqd
_refine_ls_weighting_details
;
 w=1/[\s^2^(Fo^2^)+(0.1550P)^2^+1.2340P]
 where P=(Fo^2^+2Fc^2^)/3
;
_refine_ls_weighting_scheme calc
_refine_ls_wR_factor_gt 0.2694
_refine_ls_wR_factor_ref 0.2854
_reflns_Friedel_coverage 0.000
_reflns_number_gt 919
_reflns_number_total 1156
_reflns_threshold_expression 'I > 2\s(I)'
_cod_data_source_file cg500460n_si_003.cif
_cod_data_source_block 4FBZ_FormII
_cod_depositor_comments
;
The following automatic conversions were performed:

'_chemical_melting_point' value '' was changed to '?' - the value is
undefined or not given.

Automatic conversion script
Id: cif_fix_values 2281 2013-09-26 08:29:07Z andrius 

 Adding full bibliography for 4511857.cif.
;
_cod_original_cell_volume 673.3(6)
_cod_database_code 4511857
_shelx_space_group_comment
;
The symmetry employed for this shelxl refinement is uniquely defined
by the following loop, which should always be used as a source of
symmetry information in preference to the above space-group names.
They are only intended as comments.
;
_shelx_estimated_absorpt_t_min 0.824
_shelx_estimated_absorpt_t_max 0.864
_shelxl_version_number 2013-2

loop_
_space_group_symop_operation_xyz
'x, y, z'
'-x, y+1/2, -z+1/2'
'-x, -y, -z'
'x, -y-1/2, z-1/2'

loop_
_atom_site_label
_atom_site_type_symbol
_atom_site_fract_x
_atom_site_fract_y
_atom_site_fract_z
_atom_site_U_iso_or_equiv
_atom_site_adp_type
_atom_site_occupancy
_atom_site_site_symmetry_order
_atom_site_calc_flag
_atom_site_refinement_flags_posn
_atom_site_refinement_flags_adp
C1 C 0.8004(8) 0.3011(7) 0.6017(5) 0.0361(14) Uani 1 1 d . .
C2 C 0.7648(7) 0.4386(6) 0.5275(5) 0.0283(12) Uani 1 1 d . .
C3 C 0.8166(8) 0.5718(7) 0.5918(5) 0.0323(13) Uani 1 1 d . .
H3 H 0.8720 0.5706 0.6797 0.039 Uiso 1 1 calc R U
C4 C 0.7882(8) 0.7049(7) 0.5292(5) 0.0365(13) Uani 1 1 d . .
H4 H 0.8233 0.7959 0.5726 0.044 Uiso 1 1 calc R U
C5 C 0.7082(8) 0.7027(6) 0.4028(5) 0.0335(13) Uani 1 1 d . .
C6 C 0.6561(8) 0.5741(7) 0.3360(5) 0.0363(14) Uani 1 1 d . .
H6 H 0.6010 0.5771 0.2481 0.044 Uiso 1 1 calc R U
C7 C 0.6850(8) 0.4411(7) 0.3982(5) 0.0338(13) Uani 1 1 d . .
H7 H 0.6507 0.3509 0.3534 0.041 Uiso 1 1 calc R U
O1 O 0.8663(7) 0.2929(5) 0.7109(4) 0.0525(13) Uani 1 1 d . .
F1 F 0.6796(6) 0.8336(4) 0.3411(4) 0.0493(11) Uani 1 1 d . .
Cl1 Cl 0.7359(3) 0.13263(17) 0.51507(18) 0.0568(7) Uani 1 1 d . .

loop_
_atom_site_aniso_label
_atom_site_aniso_U_11
_atom_site_aniso_U_22
_atom_site_aniso_U_33
_atom_site_aniso_U_23
_atom_site_aniso_U_13
_atom_site_aniso_U_12
C1 0.037(3) 0.030(3) 0.042(3) 0.011(3) 0.012(2) 0.004(2)
C2 0.028(3) 0.019(3) 0.038(3) 0.004(2) 0.010(2) 0.0020(19)
C3 0.033(3) 0.036(3) 0.027(3) 0.000(2) 0.006(2) 0.002(2)
C4 0.036(3) 0.029(3) 0.044(3) -0.003(3) 0.011(2) -0.002(2)
C5 0.032(3) 0.030(3) 0.038(3) 0.006(2) 0.010(2) 0.003(2)
C6 0.034(3) 0.041(3) 0.030(3) 0.004(2) 0.004(2) 0.004(2)
C7 0.034(3) 0.035(3) 0.030(3) -0.004(2) 0.005(2) -0.001(2)
O1 0.072(3) 0.040(3) 0.040(2) 0.018(2) 0.007(2) 0.004(2)
F1 0.061(2) 0.033(2) 0.051(2) 0.0191(16) 0.0109(17) 0.0047(16)
Cl1 0.0687(12) 0.0258(10) 0.0713(13) 0.0008(8) 0.0127(9) -0.0009(7)

loop_
_atom_type_symbol
_atom_type_description
_atom_type_scat_dispersion_real
_atom_type_scat_dispersion_imag
_atom_type_scat_source
C C 0.0033 0.0016 'International Tables Vol C Tables 4.2.6.8 and 6.1.1.4'
H H 0.0000 0.0000 'International Tables Vol C Tables 4.2.6.8 and 6.1.1.4'
O O 0.0106 0.0060 'International Tables Vol C Tables 4.2.6.8 and 6.1.1.4'
F F 0.0171 0.0103 'International Tables Vol C Tables 4.2.6.8 and 6.1.1.4'
Cl Cl 0.1484 0.1585 'International Tables Vol C Tables 4.2.6.8 and 6.1.1.4'

loop_
_geom_angle_atom_site_label_1
_geom_angle_atom_site_label_2
_geom_angle_atom_site_label_3
_geom_angle
O1 C1 C2 126.2(6)
O1 C1 Cl1 118.2(5)
C2 C1 Cl1 115.6(4)
C3 C2 C7 119.4(5)
C3 C2 C1 117.1(5)
C7 C2 C1 123.5(5)
C4 C3 C2 120.6(5)
C4 C3 H3 119.7
C2 C3 H3 119.7
C5 C4 C3 118.2(6)
C5 C4 H4 120.9
C3 C4 H4 120.9
F1 C5 C4 118.3(5)
F1 C5 C6 118.7(5)
C4 C5 C6 123.0(5)
C5 C6 C7 118.9(5)
C5 C6 H6 120.5
C7 C6 H6 120.5
C6 C7 C2 119.9(5)
C6 C7 H7 120.1
C2 C7 H7 120.1

loop_
_geom_bond_atom_site_label_1
_geom_bond_atom_site_label_2
_geom_bond_distance
C1 O1 1.180(7)
C1 C2 1.474(8)
C1 Cl1 1.790(6)
C2 C3 1.394(8)
C2 C7 1.397(8)
C3 C4 1.376(9)
C3 H3 0.9500
C4 C5 1.366(8)
C4 H4 0.9500
C5 F1 1.353(7)
C5 C6 1.372(9)
C6 C7 1.373(9)
C6 H6 0.9500
C7 H7 0.9500

loop_
_geom_torsion_atom_site_label_1
_geom_torsion_atom_site_label_2
_geom_torsion_atom_site_label_3
_geom_torsion_atom_site_label_4
_geom_torsion
O1 C1 C2 C3 1.0(9)
Cl1 C1 C2 C3 -178.9(4)
O1 C1 C2 C7 -179.6(6)
Cl1 C1 C2 C7 0.4(7)
C7 C2 C3 C4 0.5(8)
C1 C2 C3 C4 179.9(5)
C2 C3 C4 C5 0.0(8)
C3 C4 C5 F1 179.8(5)
C3 C4 C5 C6 -0.3(9)
F1 C5 C6 C7 180.0(5)
C4 C5 C6 C7 0.1(9)
C5 C6 C7 C2 0.5(8)
C3 C2 C7 C6 -0.8(8)
C1 C2 C7 C6 179.9(5)
